data_4511760
loop_
_publ_author_name
'Botezat, Olga'
'van Leusen, Jan'
'Kravtsov, Victor Ch.'
'Filippova, Irina G.'
'Hauser, J\"urg'
'Speldrich, Manfred'
'Hermann, Rapha\"el P.'
'Kr\"amer, Karl W.'
'Liu, Shi-Xia'
'Decurtins, Silvio'
'K\"ogerler, Paul'
'Baca, Svetlana G.'

_publ_section_title
;
 Interpenetrated (8,3)-c and (10,3)-b Metal--Organic Frameworks Based on
 {FeIII3} and {FeIII2CoII} Pivalate Spin Clusters
;
_journal_issue 9
_journal_name_full 'Crystal Growth &amp; Design'
_journal_page_first 4721
_journal_paper_doi 10.1021/cg5008236
_journal_volume 14
_journal_year 2014
_chemical_formula_sum 'C91.5 H169 Cl3 Fe6 N6 O44'
_chemical_formula_weight 2498.78
_chemical_name_systematic
; 
 ? 
;
_space_group_IT_number 192
_symmetry_cell_setting hexagonal
_symmetry_space_group_name_Hall '-P 6 2c'
_symmetry_space_group_name_H-M 'P 6/m c c'
_atom_sites_solution_hydrogens geom
_atom_sites_solution_primary direct
_atom_sites_solution_secondary difmap
_audit_creation_method SHELXL-97
_cell_angle_alpha 90.00
_cell_angle_beta 90.00
_cell_angle_gamma 120.00
_cell_formula_units_Z 8
_cell_length_a 38.8452(8)
_cell_length_b 38.8452(8)
_cell_length_c 24.8241(7)
_cell_measurement_reflns_used 8057
_cell_measurement_temperature 293(2)
_cell_measurement_theta_max 28.3507
_cell_measurement_theta_min 2.8877
_cell_volume 32439.9(13)
_computing_structure_refinement 'SHELXL-97 (Sheldrick, 1997)'
_computing_structure_solution 'SHELXS-97 (Sheldrick, 1990)'
_diffrn_ambient_temperature 293(2)
_diffrn_detector_area_resol_mean 15.9914
_diffrn_measured_fraction_theta_full 0.994
_diffrn_measured_fraction_theta_max 0.994
_diffrn_measurement_device_type 'Xcalibur, Eos'
_diffrn_radiation_monochromator graphite
_diffrn_radiation_source 'Enhance (Mo) X-ray Source'
_diffrn_radiation_type MoK\a
_diffrn_radiation_wavelength 0.71073
_diffrn_reflns_av_R_equivalents 0.1256
_diffrn_reflns_av_sigmaI/netI 0.0902
_diffrn_reflns_limit_h_max 35
_diffrn_reflns_limit_h_min -35
_diffrn_reflns_limit_k_max 31
_diffrn_reflns_limit_k_min -33
_diffrn_reflns_limit_l_max 22
_diffrn_reflns_limit_l_min -22
_diffrn_reflns_number 69846
_diffrn_reflns_theta_full 18.84
_diffrn_reflns_theta_max 18.84
_diffrn_reflns_theta_min 2.89
_exptl_absorpt_coefficient_mu 0.633
_exptl_absorpt_correction_T_max 0.9055
_exptl_absorpt_correction_T_min 0.8785
_exptl_absorpt_correction_type multi-scan
_exptl_absorpt_process_details
;
CrysAlisPro, Oxford Diffraction Ltd.,
Version 1.171.33.66 (release 28-04-2010 CrysAlis171 .NET)
(compiled Apr 28 2010,14:27:37)
Empirical absorption correction using spherical harmonics,
 implemented in SCALE3 ABSPACK scaling algorithm.
;
_exptl_crystal_colour brown
_exptl_crystal_density_diffrn 1.023
_exptl_crystal_density_method 'not measured'
_exptl_crystal_description prizm
_exptl_crystal_F_000 10552
_exptl_crystal_size_max 0.21
_exptl_crystal_size_mid 0.19
_exptl_crystal_size_min 0.16
_platon_squeeze_details
;
;
_refine_diff_density_max 0.537
_refine_diff_density_min -0.341
_refine_diff_density_rms 0.084
_refine_ls_extinction_method none
_refine_ls_goodness_of_fit_ref 1.006
_refine_ls_hydrogen_treatment constr
_refine_ls_matrix_type full
_refine_ls_number_parameters 489
_refine_ls_number_reflns 4390
_refine_ls_number_restraints 708
_refine_ls_restrained_S_all 0.984
_refine_ls_R_factor_all 0.1390
_refine_ls_R_factor_gt 0.0849
_refine_ls_shift/su_max 0.000
_refine_ls_shift/su_mean 0.000
_refine_ls_structure_factor_coef Fsqd
_refine_ls_weighting_details 'calc w=1/[\s^2^(Fo^2^)+(0.1470P)^2^+0.0000P] where P=(Fo^2^+2Fc^2^)/3'
_refine_ls_weighting_scheme calc
_refine_ls_wR_factor_gt 0.2254
_refine_ls_wR_factor_ref 0.2464
_reflns_number_gt 2230
_reflns_number_total 4390
_reflns_threshold_expression >2sigma(I)
_cod_data_source_file cg5008236_si_002.cif
_cod_data_source_block v_49_oh29_corr
_cod_depositor_comments 'Adding full bibliography for 4511759--4511760.cif.'
_cod_original_cell_volume 32439.8(13)
_cod_original_sg_symbol_H-M P6/mcc
_cod_original_formula_sum 'C91.50 H169 Cl3 Fe6 N6 O44'
_cod_database_code 4511760

loop_
_symmetry_equiv_pos_as_xyz
'x, y, z'
'-y, x-y, z'
'-x+y, -x, z'
'-x, -y, z'
'y, -x+y, z'
'x-y, x, z'
'y, x, -z+1/2'
'x-y, -y, -z+1/2'
'-x, -x+y, -z+1/2'
'-y, -x, -z+1/2'
'-x+y, y, -z+1/2'
'x, x-y, -z+1/2'
'-x, -y, -z'
'y, -x+y, -z'
'x-y, x, -z'
'x, y, -z'
'-y, x-y, -z'
'-x+y, -x, -z'
'-y, -x, z-1/2'
'-x+y, y, z-1/2'
'x, x-y, z-1/2'
'y, x, z-1/2'
'x-y, -y, z-1/2'
'-x, -x+y, z-1/2'

loop_
_atom_site_label
_atom_site_type_symbol
_atom_site_fract_x
_atom_site_fract_y
_atom_site_fract_z
_atom_site_U_iso_or_equiv
_atom_site_adp_type
_atom_site_occupancy
_atom_site_symmetry_multiplicity
_atom_site_calc_flag
_atom_site_refinement_flags
_atom_site_disorder_assembly
_atom_site_disorder_group
Fe1 Fe -0.06601(5) 0.23947(5) 0.06611(6) 0.0699(7) Uani 1 1 d . . .
Fe2 Fe 0.00408(7) 0.31434(7) 0.0000 0.0710(9) Uani 1 2 d S . .
Fe3 Fe 0.28701(7) 0.61637(7) 0.0000 0.0874(10) Uani 1 2 d S . .
O1 O -0.0423(3) 0.2648(3) 0.0000 0.061(3) Uani 1 2 d S . .
O2 O -0.0146(3) 0.3384(3) 0.0552(4) 0.100(3) Uani 1 1 d . . .
O3 O -0.0630(3) 0.2874(3) 0.0992(3) 0.099(3) Uani 1 1 d . . .
O4 O 0.0318(2) 0.3007(3) 0.0559(3) 0.092(3) Uani 1 1 d . . .
O5 O -0.0159(3) 0.2506(3) 0.1018(3) 0.099(3) Uani 1 1 d . . .
O6 O -0.0727(2) 0.1862(2) 0.0447(3) 0.086(3) Uani 1 1 d . . .
O7 O -0.1216(2) 0.2244(2) 0.0441(3) 0.086(3) Uani 1 1 d . . .
O8 O 0.3333 0.6667 0.0000 0.081(6) Uani 1 6 d S . .
O9 O 0.2587(3) 0.6295(3) -0.0576(4) 0.116(3) Uani 1 1 d . . .
O10 O 0.2883(3) 0.6950(3) -0.0571(4) 0.113(3) Uani 1 1 d . . .
N1 N -0.0935(3) 0.2092(3) 0.1393(4) 0.076(3) Uani 1 1 d . . .
N2 N 0.0585(4) 0.3726(4) 0.0000 0.078(4) Uani 1 2 d S . .
N3 N 0.2343(5) 0.5591(5) 0.0000 0.102(5) Uani 1 2 d S . .
C1 C -0.0404(5) 0.3243(5) 0.0898(6) 0.095(5) Uani 1 1 d D A .
C2 C -0.0478(4) 0.3517(5) 0.1265(7) 0.166(8) Uani 1 1 d D . .
C3 C -0.0904(6) 0.3372(10) 0.133(2) 0.36(4) Uani 0.50 1 d PD A 1
H3A H -0.1031 0.3109 0.1480 0.539 Uiso 0.50 1 calc PR A 1
H3B H -0.1020 0.3368 0.0988 0.539 Uiso 0.50 1 calc PR A 1
H3C H -0.0940 0.3546 0.1572 0.539 Uiso 0.50 1 calc PR A 1
C4 C -0.0281(13) 0.3929(5) 0.1059(15) 0.36(4) Uani 0.50 1 d PD A 1
H4A H -0.0004 0.4021 0.1001 0.535 Uiso 0.50 1 calc PR A 1
H4B H -0.0309 0.4097 0.1317 0.535 Uiso 0.50 1 calc PR A 1
H4C H -0.0402 0.3936 0.0725 0.535 Uiso 0.50 1 calc PR A 1
C5 C -0.0302(17) 0.3533(14) 0.1807(9) 0.32(3) Uani 0.50 1 d PD A 1
H5A H -0.0022 0.3632 0.1771 0.484 Uiso 0.50 1 calc PR A 1
H5B H -0.0427 0.3271 0.1959 0.484 Uiso 0.50 1 calc PR A 1
H5C H -0.0346 0.3705 0.2039 0.484 Uiso 0.50 1 calc PR A 1
C3A C -0.0118(8) 0.3904(7) 0.1347(19) 0.36(4) Uani 0.50 1 d PD A 2
H3A1 H -0.0017 0.4029 0.1005 0.539 Uiso 0.50 1 calc PR A 2
H3A2 H 0.0079 0.3867 0.1527 0.539 Uiso 0.50 1 calc PR A 2
H3A3 H -0.0182 0.4070 0.1563 0.539 Uiso 0.50 1 calc PR A 2
C4A C -0.0626(17) 0.3328(11) 0.1796(10) 0.36(4) Uani 0.50 1 d PD A 2
H4A1 H -0.0876 0.3087 0.1751 0.535 Uiso 0.50 1 calc PR A 2
H4A2 H -0.0663 0.3506 0.2026 0.535 Uiso 0.50 1 calc PR A 2
H4A3 H -0.0437 0.3268 0.1956 0.535 Uiso 0.50 1 calc PR A 2
C5A C -0.0790(12) 0.3581(13) 0.1016(17) 0.32(3) Uani 0.50 1 d PD A 2
H5A1 H -0.0698 0.3712 0.0675 0.484 Uiso 0.50 1 calc PR A 2
H5A2 H -0.0847 0.3744 0.1250 0.484 Uiso 0.50 1 calc PR A 2
H5A3 H -0.1027 0.3330 0.0963 0.484 Uiso 0.50 1 calc PR A 2
C6 C 0.0194(4) 0.2765(5) 0.0941(5) 0.083(4) Uani 1 1 d D B .
C7 C 0.0513(5) 0.2778(4) 0.1316(6) 0.144(7) Uani 1 1 d D . .
C8 C 0.0417(11) 0.2824(16) 0.1885(6) 0.22(2) Uani 0.50 1 d PD B 1
H8A H 0.0159 0.2607 0.1977 0.333 Uiso 0.50 1 calc PR B 1
H8B H 0.0418 0.3070 0.1923 0.333 Uiso 0.50 1 calc PR B 1
H8C H 0.0612 0.2823 0.2122 0.333 Uiso 0.50 1 calc PR B 1
C9 C 0.0909(5) 0.3126(12) 0.1197(15) 0.22(2) Uani 0.50 1 d PD B 1
H9A H 0.0899 0.3366 0.1245 0.336 Uiso 0.50 1 calc PR B 1
H9B H 0.0981 0.3111 0.0831 0.336 Uiso 0.50 1 calc PR B 1
H9C H 0.1103 0.3127 0.1437 0.336 Uiso 0.50 1 calc PR B 1
C10 C 0.0512(17) 0.2396(12) 0.1278(19) 0.31(3) Uani 0.50 1 d PD B 1
H10A H 0.0251 0.2181 0.1363 0.464 Uiso 0.50 1 calc PR B 1
H10B H 0.0701 0.2398 0.1529 0.464 Uiso 0.50 1 calc PR B 1
H10C H 0.0583 0.2363 0.0919 0.464 Uiso 0.50 1 calc PR B 1
C8A C 0.0860(8) 0.2831(17) 0.1002(12) 0.22(2) Uani 0.50 1 d PD B 2
H8A1 H 0.0964 0.3070 0.0792 0.333 Uiso 0.50 1 calc PR B 2
H8A2 H 0.0780 0.2607 0.0767 0.333 Uiso 0.50 1 calc PR B 2
H8A3 H 0.1062 0.2850 0.1244 0.333 Uiso 0.50 1 calc PR B 2
C9A C 0.0368(8) 0.2424(9) 0.1653(16) 0.22(2) Uani 0.50 1 d PD B 2
H9A1 H 0.0141 0.2387 0.1854 0.336 Uiso 0.50 1 calc PR B 2
H9A2 H 0.0574 0.2458 0.1897 0.336 Uiso 0.50 1 calc PR B 2
H9A3 H 0.0295 0.2196 0.1429 0.336 Uiso 0.50 1 calc PR B 2
C10A C 0.0657(14) 0.3133(10) 0.1680(16) 0.31(3) Uani 0.50 1 d PD B 2
H10D H 0.0751 0.3369 0.1467 0.464 Uiso 0.50 1 calc PR B 2
H10E H 0.0870 0.3154 0.1901 0.464 Uiso 0.50 1 calc PR B 2
H10F H 0.0442 0.3102 0.1906 0.464 Uiso 0.50 1 calc PR B 2
C11 C -0.0706(4) 0.1738(4) 0.0000 0.055(4) Uani 1 2 d SD . .
C12 C -0.0657(6) 0.1372(7) 0.0000 0.137(8) Uani 1 2 d SD . .
C13 C -0.0219(7) 0.1512(9) 0.0000 0.23(2) Uani 0.66(3) 2 d SPDU C 1
H13A H -0.0100 0.1660 0.0323 0.343 Uiso 0.332(16) 1 calc PR C 1
H13B H -0.0097 0.1677 -0.0308 0.343 Uiso 0.332(16) 1 calc PR C 1
H13C H -0.0181 0.1286 -0.0014 0.343 Uiso 0.66(3) 2 calc SPR C 1
C14 C -0.0829(8) 0.1128(6) 0.0491(8) 0.182(16) Uani 0.66(3) 1 d PDU C 1
H14A H -0.0706 0.1289 0.0804 0.273 Uiso 0.66(3) 1 calc PR C 1
H14B H -0.0782 0.0908 0.0486 0.273 Uiso 0.66(3) 1 calc PR C 1
H14C H -0.1109 0.1031 0.0502 0.273 Uiso 0.66(3) 1 calc PR C 1
C13A C -0.1056(10) 0.1006(6) 0.0000 0.28(6) Uani 0.34(3) 2 d SPDU C 2
H13D H -0.1193 0.0995 -0.0327 0.415 Uiso 0.168(16) 1 calc PR C 2
H13E H -0.1207 0.1013 0.0303 0.415 Uiso 0.168(16) 1 calc PR C 2
H13F H -0.1026 0.0776 0.0025 0.415 Uiso 0.168(16) 1 calc PR C 2
C14A C -0.0444(11) 0.1364(9) 0.0492(12) 0.14(2) Uani 0.34(3) 1 d PDU C 2
H14D H -0.0179 0.1588 0.0491 0.211 Uiso 0.34(3) 1 calc PR C 2
H14E H -0.0432 0.1123 0.0498 0.211 Uiso 0.34(3) 1 calc PR C 2
H14F H -0.0583 0.1374 0.0805 0.211 Uiso 0.34(3) 1 calc PR C 2
C15 C -0.1376(4) 0.2219(5) 0.0000 0.076(5) Uani 1 2 d SD . .
C16 C -0.1810(6) 0.2130(5) 0.0000 0.110(7) Uani 1 2 d SD . .
C17 C -0.1815(10) 0.2511(8) 0.0000 0.24(3) Uani 0.64(2) 2 d SPD D 1
H17A H -0.1689 0.2657 0.0322 0.357 Uiso 0.319(10) 1 calc PR D 1
H17B H -0.2084 0.2456 -0.0013 0.357 Uiso 0.64(2) 2 calc SPR D 1
H17C H -0.1673 0.2665 -0.0309 0.357 Uiso 0.319(10) 1 calc PR D 1
C18 C -0.2018(5) 0.1911(8) 0.0491(8) 0.184(17) Uani 0.64(2) 1 d PD D 1
H18A H -0.1879 0.2062 0.0803 0.276 Uiso 0.64(2) 1 calc PR D 1
H18B H -0.2027 0.1659 0.0497 0.276 Uiso 0.64(2) 1 calc PR D 1
H18C H -0.2284 0.1867 0.0491 0.276 Uiso 0.64(2) 1 calc PR D 1
C17A C -0.2085(8) 0.1696(7) 0.0000 0.24(3) Uani 0.36(2) 2 d SPD D 2
H17D H -0.2044 0.1583 0.0321 0.357 Uiso 0.181(10) 1 calc PR D 2
H17E H -0.2034 0.1581 -0.0310 0.357 Uiso 0.181(10) 1 calc PR D 2
H17F H -0.2354 0.1643 -0.0011 0.357 Uiso 0.36(2) 2 calc SPR D 2
C18A C -0.1888(8) 0.2307(12) -0.0472(14) 0.184(17) Uani 0.36(2) 1 d PD D 2
H18D H -0.1848 0.2194 -0.0794 0.276 Uiso 0.36(2) 1 calc PR D 2
H18E H -0.1710 0.2589 -0.0472 0.276 Uiso 0.36(2) 1 calc PR D 2
H18F H -0.2157 0.2253 -0.0461 0.276 Uiso 0.36(2) 1 calc PR D 2
C20 C 0.2653(4) 0.6620(5) -0.0749(6) 0.109(5) Uani 1 1 d D . .
C21 C 0.2391(5) 0.6613(4) -0.1207(8) 0.207(11) Uani 1 1 d D . .
C22 C 0.2124(7) 0.6756(9) -0.1007(11) 0.358(19) Uani 1 1 d DU . .
H22A H 0.2278 0.7034 -0.0925 0.537 Uiso 1 1 calc R . .
H22B H 0.1990 0.6611 -0.0688 0.537 Uiso 1 1 calc R . .
H22C H 0.1931 0.6715 -0.1279 0.537 Uiso 1 1 calc R . .
C23 C 0.2142(8) 0.6208(6) -0.1421(9) 0.383(19) Uani 1 1 d DU . .
H23A H 0.1945 0.6047 -0.1159 0.574 Uiso 1 1 calc R . .
H23B H 0.2305 0.6093 -0.1500 0.574 Uiso 1 1 calc R . .
H23C H 0.2012 0.6219 -0.1745 0.574 Uiso 1 1 calc R . .
C24 C 0.2632(7) 0.6874(8) -0.1650(8) 0.49(4) Uani 1 1 d D . .
H24A H 0.2826 0.7128 -0.1506 0.741 Uiso 1 1 calc R . .
H24B H 0.2463 0.6909 -0.1898 0.741 Uiso 1 1 calc R . .
H24C H 0.2766 0.6757 -0.1833 0.741 Uiso 1 1 calc R . .
C25 C -0.1216(5) 0.2153(4) 0.1605(5) 0.093(4) Uani 1 1 d . . .
H25 H -0.1261 0.2346 0.1454 0.111 Uiso 1 1 calc R . .
C26 C -0.1446(4) 0.1934(4) 0.2050(5) 0.096(4) Uani 1 1 d . . .
H26 H -0.1634 0.1989 0.2194 0.115 Uiso 1 1 calc R . .
C27 C -0.1391(4) 0.1634(4) 0.2274(4) 0.063(3) Uani 1 1 d . . .
C28 C -0.1083(4) 0.1598(4) 0.2054(5) 0.072(3) Uani 1 1 d . . .
H28 H -0.1019 0.1417 0.2202 0.086 Uiso 1 1 calc R . .
C29 C -0.0872(3) 0.1823(5) 0.1624(5) 0.071(4) Uani 1 1 d . . .
H29 H -0.0671 0.1784 0.1485 0.085 Uiso 1 1 calc R . .
C30 C 0.0759(4) 0.3909(5) 0.0456(4) 0.104(5) Uani 1 1 d . . .
H30 H 0.0646 0.3783 0.0780 0.125 Uiso 1 1 calc R . .
C31 C 0.1097(4) 0.4276(4) 0.0474(5) 0.109(5) Uani 1 1 d . . .
H31 H 0.1208 0.4394 0.0803 0.130 Uiso 1 1 calc R . .
C32 C 0.1271(6) 0.4467(6) 0.0000 0.078(5) Uani 1 2 d S . .
C33 C 0.1642(5) 0.4852(5) 0.0000 0.071(5) Uani 1 2 d S . .
C34 C 0.1835(4) 0.5051(5) 0.0473(5) 0.109(5) Uani 1 1 d . . .
H34 H 0.1730 0.4937 0.0806 0.131 Uiso 1 1 calc R . .
C35 C 0.2175(4) 0.5410(4) 0.0450(6) 0.114(5) Uani 1 1 d . . .
H35 H 0.2296 0.5533 0.0773 0.137 Uiso 1 1 calc R . .
Cl1 Cl 0.8161(3) 0.2732(3) 0.2790(2) 0.147(4) Uani 0.50 1 d PDU . .
Cl2 Cl 0.7448(4) 0.1917(4) 0.3047(3) 0.205(5) Uani 0.50 1 d PDU . .
C1D C 0.7894(8) 0.2366(6) 0.3343(14) 0.159(13) Uiso 0.50 1 d PD . .
O1H O 0.8026(4) 0.3195(4) 0.2962(6) 0.096(5) Uiso 0.50 1 d P . .
O1W O 0.8636(8) 0.2725(8) 0.3110(9) 0.188(9) Uiso 0.50 1 d P . .
O2W O 0.8911(10) 0.3134(11) 0.3030(12) 0.109(11) Uiso 0.25 1 d P . .
O3W O 0.0810(18) 0.5226(17) -0.083(2) 0.20(2) Uiso 0.22 1 d P . .
O4W O 0.075(2) 0.523(2) 0.0000 0.18(3) Uiso 0.20 2 d SP . .
O5W O -0.0853(10) 0.0853(10) 0.2500 0.15(2) Uiso 0.20 2 d SP . .

loop_
_atom_site_aniso_label
_atom_site_aniso_U_11
_atom_site_aniso_U_22
_atom_site_aniso_U_33
_atom_site_aniso_U_23
_atom_site_aniso_U_13
_atom_site_aniso_U_12
Fe1 0.0591(12) 0.0734(14) 0.0605(11) 0.0060(9) 0.0045(9) 0.0205(10)
Fe2 0.0576(17) 0.0685(18) 0.0628(15) 0.000 0.000 0.0135(14)
Fe3 0.0594(18) 0.0558(18) 0.139(2) 0.000 0.000 0.0230(15)
O1 0.044(6) 0.066(7) 0.062(6) 0.000 0.000 0.018(6)
O2 0.086(7) 0.094(7) 0.100(7) -0.004(5) 0.032(5) 0.030(6)
O3 0.111(8) 0.080(6) 0.091(6) -0.003(6) 0.030(5) 0.036(6)
O4 0.069(6) 0.111(7) 0.074(6) 0.021(5) -0.009(5) 0.027(6)
O5 0.061(6) 0.121(8) 0.080(6) 0.031(5) -0.011(5) 0.019(6)
O6 0.111(7) 0.083(6) 0.061(5) -0.008(5) 0.005(5) 0.047(5)
O7 0.063(5) 0.125(7) 0.069(5) 0.026(5) 0.015(5) 0.045(5)
O8 0.044(7) 0.044(7) 0.154(16) 0.000 0.000 0.022(3)
O9 0.091(7) 0.063(7) 0.177(9) -0.005(7) -0.022(6) 0.026(6)
O10 0.092(7) 0.054(6) 0.184(9) -0.005(6) -0.024(7) 0.030(6)
N1 0.056(8) 0.089(9) 0.075(7) 0.003(7) 0.001(6) 0.030(6)
N2 0.059(10) 0.068(10) 0.065(10) 0.000 0.000 -0.001(8)
N3 0.072(13) 0.060(13) 0.136(16) 0.000 0.000 0.004(11)
C1 0.127(16) 0.094(14) 0.087(11) -0.061(12) -0.013(11) 0.073(14)
C2 0.128(16) 0.115(15) 0.204(18) 0.045(15) 0.065(15) 0.022(13)
C3 0.15(3) 0.09(3) 0.74(11) -0.16(4) 0.17(5) -0.01(2)
C4 0.51(8) 0.18(4) 0.30(5) -0.01(3) 0.29(6) 0.11(5)
C5 0.50(9) 0.30(6) 0.32(5) -0.19(5) -0.19(5) 0.31(6)
C3A 0.15(3) 0.09(3) 0.74(11) -0.16(4) 0.17(5) -0.01(2)
C4A 0.51(8) 0.18(4) 0.30(5) -0.01(3) 0.29(6) 0.11(5)
C5A 0.50(9) 0.30(6) 0.32(5) -0.19(5) -0.19(5) 0.31(6)
C6 0.062(11) 0.127(15) 0.060(10) -0.025(10) -0.042(10) 0.047(12)
C7 0.092(12) 0.136(16) 0.144(14) 0.060(12) 0.017(12) 0.012(11)
C8 0.17(4) 0.33(6) 0.15(3) 0.08(4) 0.00(2) 0.12(4)
C9 0.09(2) 0.29(5) 0.21(4) 0.09(3) -0.08(2) 0.03(2)
C10 0.51(8) 0.20(4) 0.25(5) -0.04(3) -0.24(5) 0.21(5)
C8A 0.17(4) 0.33(6) 0.15(3) 0.08(4) 0.00(2) 0.12(4)
C9A 0.09(2) 0.29(5) 0.21(4) 0.09(3) -0.08(2) 0.03(2)
C10A 0.51(8) 0.20(4) 0.25(5) -0.04(3) -0.24(5) 0.21(5)
C11 0.064(12) 0.043(12) 0.056(14) 0.000 0.000 0.025(9)
C12 0.16(2) 0.17(3) 0.088(16) 0.000 0.000 0.08(2)
C13 0.21(3) 0.22(3) 0.31(4) 0.000 0.000 0.16(3)
C14 0.25(3) 0.12(2) 0.17(2) 0.037(17) 0.03(2) 0.091(19)
C13A 0.28(6) 0.27(6) 0.28(6) 0.000 0.000 0.14(3)
C14A 0.15(3) 0.14(3) 0.14(3) 0.000(10) -0.003(10) 0.079(15)
C15 0.053(15) 0.109(16) 0.053(14) 0.000 0.000 0.031(12)
C16 0.060(15) 0.122(19) 0.117(17) 0.000 0.000 0.023(13)
C17 0.26(6) 0.21(5) 0.30(6) 0.000 0.000 0.16(5)
C18 0.063(18) 0.29(5) 0.17(2) 0.11(2) 0.042(18) 0.07(3)
C17A 0.26(6) 0.21(5) 0.30(6) 0.000 0.000 0.16(5)
C18A 0.063(18) 0.29(5) 0.17(2) 0.11(2) 0.042(18) 0.07(3)
C20 0.077(12) 0.085(15) 0.169(16) 0.011(13) -0.036(11) 0.043(12)
C21 0.21(2) 0.101(15) 0.30(3) 0.003(17) -0.14(2) 0.068(16)
C22 0.29(3) 0.48(4) 0.46(4) -0.07(3) -0.13(3) 0.31(3)
C23 0.43(4) 0.31(3) 0.37(3) -0.01(3) -0.30(3) 0.15(3)
C24 0.51(6) 0.36(5) 0.33(4) 0.16(3) -0.27(4) 0.01(4)
C25 0.113(12) 0.079(10) 0.073(10) 0.038(8) 0.026(9) 0.039(10)
C26 0.117(12) 0.100(11) 0.082(9) 0.020(9) 0.036(9) 0.063(10)
C27 0.057(9) 0.058(9) 0.048(7) 0.007(6) 0.003(6) 0.010(7)
C28 0.064(9) 0.101(10) 0.054(8) 0.010(8) 0.003(7) 0.044(8)
C29 0.066(9) 0.112(11) 0.040(8) 0.017(8) 0.007(7) 0.049(9)
C30 0.103(12) 0.112(13) 0.054(9) 0.001(8) 0.011(8) 0.021(11)
C31 0.072(10) 0.059(10) 0.118(13) -0.016(9) -0.003(9) -0.025(9)
C32 0.059(14) 0.065(16) 0.083(15) 0.000 0.000 0.011(14)
C33 0.052(14) 0.052(14) 0.095(16) 0.000 0.000 0.015(12)
C34 0.083(11) 0.102(13) 0.099(11) 0.007(10) 0.005(9) 0.014(11)
C35 0.074(12) 0.053(11) 0.156(17) -0.012(10) -0.012(10) -0.012(10)
Cl1 0.251(9) 0.296(11) 0.046(4) 0.037(5) 0.030(5) 0.249(9)
Cl2 0.317(14) 0.327(15) 0.128(6) 0.009(8) 0.006(8) 0.279(13)

loop_
_atom_type_symbol
_atom_type_description
_atom_type_scat_dispersion_real
_atom_type_scat_dispersion_imag
_atom_type_scat_source
C C 0.0033 0.0016 'International Tables Vol C Tables 4.2.6.8 and 6.1.1.4'
H H 0.0000 0.0000 'International Tables Vol C Tables 4.2.6.8 and 6.1.1.4'
N N 0.0061 0.0033 'International Tables Vol C Tables 4.2.6.8 and 6.1.1.4'
O O 0.0106 0.0060 'International Tables Vol C Tables 4.2.6.8 and 6.1.1.4'
Cl Cl 0.1484 0.1585 'International Tables Vol C Tables 4.2.6.8 and 6.1.1.4'
Fe Fe 0.3463 0.8444 'International Tables Vol C Tables 4.2.6.8 and 6.1.1.4'

loop_
_geom_angle_atom_site_label_1
_geom_angle_atom_site_label_2
_geom_angle_atom_site_label_3
_geom_angle
_geom_angle_site_symmetry_1
_geom_angle_site_symmetry_3
O1 Fe1 O5 96.1(3) . .
O1 Fe1 O3 94.9(4) . .
O5 Fe1 O3 91.1(4) . .
O1 Fe1 O7 95.0(3) . .
O5 Fe1 O7 168.8(3) . .
O3 Fe1 O7 86.4(4) . .
O1 Fe1 O6 94.9(3) . .
O5 Fe1 O6 87.2(4) . .
O3 Fe1 O6 170.2(3) . .
O7 Fe1 O6 93.5(3) . .
O1 Fe1 N1 178.3(4) . .
O5 Fe1 N1 84.6(4) . .
O3 Fe1 N1 86.7(4) . .
O7 Fe1 N1 84.4(4) . .
O6 Fe1 N1 83.6(4) . .
O1 Fe2 O4 95.7(3) . .
O1 Fe2 O4 95.7(3) . 16
O4 Fe2 O4 88.9(5) . 16
O1 Fe2 O2 95.3(3) . 16
O4 Fe2 O2 169.0(4) . 16
O4 Fe2 O2 90.9(4) 16 16
O1 Fe2 O2 95.3(3) . .
O4 Fe2 O2 90.9(4) . .
O4 Fe2 O2 169.0(4) 16 .
O2 Fe2 O2 87.2(5) 16 .
O1 Fe2 N2 179.8(5) . .
O4 Fe2 N2 84.5(4) . .
O4 Fe2 N2 84.5(4) 16 .
O2 Fe2 N2 84.5(4) 16 .
O2 Fe2 N2 84.5(4) . .
O8 Fe3 O10 95.7(3) . 2_665
O8 Fe3 O10 95.7(3) . 17_665
O10 Fe3 O10 91.3(6) 2_665 17_665
O8 Fe3 O9 95.6(3) . .
O10 Fe3 O9 88.1(4) 2_665 .
O10 Fe3 O9 168.7(3) 17_665 .
O8 Fe3 O9 95.6(3) . 16
O10 Fe3 O9 168.7(3) 2_665 16
O10 Fe3 O9 88.1(4) 17_665 16
O9 Fe3 O9 90.2(6) . 16
O8 Fe3 N3 180.0(5) . .
O10 Fe3 N3 84.3(4) 2_665 .
O10 Fe3 N3 84.3(4) 17_665 .
O9 Fe3 N3 84.5(4) . .
O9 Fe3 N3 84.5(4) 16 .
Fe2 O1 Fe1 120.2(2) . 16
Fe2 O1 Fe1 120.2(2) . .
Fe1 O1 Fe1 119.6(5) 16 .
C1 O2 Fe2 133.3(9) . .
C1 O3 Fe1 131.7(8) . .
C6 O4 Fe2 132.5(8) . .
C6 O5 Fe1 132.2(8) . .
C11 O6 Fe1 129.8(8) . .
C15 O7 Fe1 133.5(8) . .
Fe3 O8 Fe3 120.000(1) 3_565 .
Fe3 O8 Fe3 120.000(1) 3_565 2_665
Fe3 O8 Fe3 120.0 . 2_665
C20 O9 Fe3 130.1(9) . .
C20 O10 Fe3 131.8(9) . 3_565
C29 N1 C25 117.5(11) . .
C29 N1 Fe1 124.5(10) . .
C25 N1 Fe1 117.8(10) . .
C30 N2 C30 117.0(14) 16 .
C30 N2 Fe2 121.5(7) 16 .
C30 N2 Fe2 121.5(7) . .
C35 N3 C35 117.4(19) . 16
C35 N3 Fe3 121.3(9) . .
C35 N3 Fe3 121.3(9) 16 .
O2 C1 O3 125.5(11) . .
O2 C1 C2 120.3(13) . .
O3 C1 C2 114.2(12) . .
C3A C2 C3 133.6(19) . .
C3A C2 C4 39(2) . .
C3 C2 C4 109.2(13) . .
C3A C2 C4A 108.7(13) . .
C3 C2 C4A 68(2) . .
C4 C2 C4A 135(2) . .
C3A C2 C5A 108.9(13) . .
C3 C2 C5A 42(2) . .
C4 C2 C5A 73(2) . .
C4A C2 C5A 107.7(13) . .
C3A C2 C5 70(2) . .
C3 C2 C5 108.4(13) . .
C4 C2 C5 106.8(13) . .
C4A C2 C5 43(2) . .
C5A C2 C5 139(2) . .
C3A C2 C1 112.4(12) . .
C3 C2 C1 111.6(12) . .
C4 C2 C1 111.8(12) . .
C4A C2 C1 110.3(12) . .
C5A C2 C1 108.8(12) . .
C5 C2 C1 108.9(12) . .
O5 C6 O4 125.5(10) . .
O5 C6 C7 118.5(12) . .
O4 C6 C7 115.8(11) . .
C9A C7 C8A 109.1(12) . .
C9A C7 C10 44.6(19) . .
C8A C7 C10 70(2) . .
C9A C7 C9 135.0(19) . .
C8A C7 C9 46(2) . .
C10 C7 C9 112(3) . .
C9A C7 C8 64.4(15) . .
C8A C7 C8 138.1(18) . .
C10 C7 C8 107.5(13) . .
C9 C7 C8 106.6(13) . .
C9A C7 C10A 108.0(12) . .
C8A C7 C10A 107.0(12) . .
C10 C7 C10A 140.1(17) . .
C9 C7 C10A 63(2) . .
C8 C7 C10A 47.3(16) . .
C9A C7 C6 113.2(11) . .
C8A C7 C6 110.6(11) . .
C10 C7 C6 109.5(13) . .
C9 C7 C6 111.3(12) . .
C8 C7 C6 109.4(12) . .
C10A C7 C6 108.7(11) . .
O6 C11 O6 129.1(15) 16 .
O6 C11 C12 115.5(7) 16 .
O6 C11 C12 115.5(7) . .
C14 C12 C14 111(2) . 16
C14 C12 C14A 52.2(15) . .
C14 C12 C14A 138(2) 16 .
C14 C12 C14A 138(2) . 16
C14 C12 C14A 52.2(15) 16 16
C14A C12 C14A 111(3) . 16
C14 C12 C13A 58.0(12) . .
C14 C12 C13A 58.0(12) 16 .
C14A C12 C13A 107.8(13) . .
C14A C12 C13A 107.8(13) 16 .
C14 C12 C13 107.2(12) . .
C14 C12 C13 107.2(12) 16 .
C14A C12 C13 57.7(17) . .
C14A C12 C13 57.7(17) 16 .
C13A C12 C13 143(2) . .
C14 C12 C11 111.7(11) . .
C14 C12 C11 111.7(11) 16 .
C14A C12 C11 110.5(13) . .
C14A C12 C11 110.5(13) 16 .
C13A C12 C11 109.4(15) . .
C13 C12 C11 108.0(13) . .
O7 C15 O7 124.1(14) 16 .
O7 C15 C16 117.9(7) 16 .
O7 C15 C16 117.9(7) . .
C18A C16 C18A 106(4) . 16
C18A C16 C18 55.1(19) . 16
C18A C16 C18 138.6(18) 16 16
C18A C16 C18 138.6(19) . .
C18A C16 C18 55.1(19) 16 .
C18 C16 C18 111(2) 16 .
C18A C16 C17A 109.6(14) . .
C18A C16 C17A 109.6(14) 16 .
C18 C16 C17A 57.7(12) 16 .
C18 C16 C17A 57.7(12) . .
C18A C16 C17 55(2) . .
C18A C16 C17 55(2) 16 .
C18 C16 C17 107.4(12) 16 .
C18 C16 C17 107.4(12) . .
C17A C16 C17 141(2) . .
C18A C16 C15 110.7(13) . .
C18A C16 C15 110.7(13) 16 .
C18 C16 C15 110.6(10) 16 .
C18 C16 C15 110.6(10) . .
C17A C16 C15 109.9(14) . .
C17 C16 C15 109.4(13) . .
O10 C20 O9 128.1(13) . .
O10 C20 C21 115.1(12) . .
O9 C20 C21 116.5(12) . .
C24 C21 C23 108.7(13) . .
C24 C21 C22 108.2(12) . .
C23 C21 C22 108.1(12) . .
C24 C21 C20 111.0(12) . .
C23 C21 C20 111.6(11) . .
C22 C21 C20 109.2(12) . .
N1 C25 C26 122.2(12) . .
C27 C26 C25 120.0(12) . .
C28 C27 C26 115.2(10) . .
C28 C27 C27 123.2(8) . 10
C26 C27 C27 121.6(8) . 10
C29 C28 C27 121.1(11) . .
N1 C29 C28 123.9(12) . .
N2 C30 C31 123.3(12) . .
C30 C31 C32 119.3(14) . .
C31 C32 C31 117.7(17) . 16
C31 C32 C33 121.1(9) . .
C31 C32 C33 121.1(9) 16 .
C34 C33 C34 114.1(16) 16 .
C34 C33 C32 123.0(8) 16 .
C34 C33 C32 123.0(8) . .
C35 C34 C33 120.6(14) . .
N3 C35 C34 123.7(16) . .
C1D Cl1 O1W 82.2(12) . .
C1D Cl1 Cl2 121.5(10) . 10_665
O1W Cl1 Cl2 110.7(8) . 10_665
C1D Cl2 Cl1 125.9(11) . 10_665
Cl1 C1D Cl2 108.7(18) . .
O2W O1W Cl1 96(2) . .

loop_
_geom_bond_atom_site_label_1
_geom_bond_atom_site_label_2
_geom_bond_distance
_geom_bond_site_symmetry_2
Fe1 O1 1.898(5) .
Fe1 O5 1.980(9) .
Fe1 O3 1.982(10) .
Fe1 O7 2.010(8) .
Fe1 O6 2.023(8) .
Fe1 N1 2.138(10) .
Fe2 O1 1.866(9) .
Fe2 O4 1.983(9) .
Fe2 O4 1.983(9) 16
Fe2 O2 1.987(10) 16
Fe2 O2 1.987(10) .
Fe2 N2 2.193(12) .
Fe3 O8 1.881(2) .
Fe3 O10 1.981(10) 2_665
Fe3 O10 1.981(10) 17_665
Fe3 O9 2.018(11) .
Fe3 O9 2.018(11) 16
Fe3 N3 2.142(17) .
O1 Fe1 1.898(5) 16
O2 C1 1.222(15) .
O3 C1 1.276(15) .
O4 C6 1.248(14) .
O5 C6 1.245(13) .
O6 C11 1.228(9) .
O7 C15 1.239(9) .
O8 Fe3 1.881(2) 3_565
O8 Fe3 1.881(2) 2_665
O9 C20 1.235(14) .
O10 C20 1.221(15) .
O10 Fe3 1.981(10) 3_565
N1 C29 1.318(13) .
N1 C25 1.334(14) .
N2 C30 1.327(13) 16
N2 C30 1.327(13) .
N3 C35 1.309(14) .
N3 C35 1.309(14) 16
C1 C2 1.532(17) .
C2 C3A 1.466(14) .
C2 C3 1.468(14) .
C2 C4 1.476(14) .
C2 C4A 1.480(15) .
C2 C5A 1.490(14) .
C2 C5 1.496(15) .
C6 C7 1.531(16) .
C7 C9A 1.460(14) .
C7 C8A 1.480(14) .
C7 C10 1.484(15) .
C7 C9 1.485(15) .
C7 C8 1.496(14) .
C7 C10A 1.504(14) .
C11 O6 1.228(9) 16
C11 C12 1.53(2) .
C12 C14 1.482(12) .
C12 C14 1.482(12) 16
C12 C14A 1.485(14) .
C12 C14A 1.485(14) 16
C12 C13A 1.489(16) .
C12 C13 1.506(15) .
C15 O7 1.239(9) 16
C15 C16 1.541(19) .
C16 C18A 1.464(14) .
C16 C18A 1.464(14) 16
C16 C18 1.475(13) 16
C16 C18 1.475(13) .
C16 C17A 1.478(16) .
C16 C17 1.487(15) .
C20 C21 1.516(19) .
C21 C24 1.471(14) .
C21 C23 1.473(14) .
C21 C22 1.488(14) .
C25 C26 1.406(15) .
C26 C27 1.400(15) .
C27 C28 1.389(14) .
C27 C27 1.46(2) 10
C28 C29 1.363(14) .
C30 C31 1.373(16) .
C31 C32 1.373(13) .
C32 C31 1.373(13) 16
C32 C33 1.47(2) .
C33 C34 1.400(14) 16
C33 C34 1.400(14) .
C34 C35 1.360(17) .
Cl1 C1D 1.87(2) .
Cl1 O1W 2.02(3) .
Cl1 Cl2 2.165(11) 10_665
Cl2 C1D 1.89(2) .
Cl2 Cl1 2.165(11) 10_665
O1W O2W 1.42(4) .

loop_
_platon_squeeze_void_nr
_platon_squeeze_void_average_x
_platon_squeeze_void_average_y
_platon_squeeze_void_average_z
_platon_squeeze_void_volume
_platon_squeeze_void_count_electrons
1 0.000 0.000 -0.002 2834.6 40.5
2 0.000 0.500 -0.019 1597.9 13.1
3 0.092 0.405 0.500 6.0 1.1
4 0.092 0.688 0.000 6.5 0.9
5 0.246 0.623 0.250 7.4 -0.5
6 0.246 0.623 0.750 7.3 0.3
7 0.337 0.668 0.250 77.2 2.4
8 0.337 0.668 0.750 77.2 2.3
9 0.315 0.411 0.000 8.2 1.4
10 0.315 0.904 0.500 8.6 1.2
11 0.500 0.500 -0.021 1594.6 12.9
12 0.500 1.000 0.480 1596.1 12.9
13 0.382 0.618 0.250 4.4 -0.4
14 0.382 0.618 0.750 4.4 0.1
15 0.382 0.764 0.250 5.0 -0.5
16 0.382 0.764 0.750 5.0 0.1
17 0.405 0.092 0.000 6.0 1.0
18 0.405 0.312 0.500 6.1 0.9
19 0.595 0.688 0.500 6.8 1.1
20 0.595 0.907 0.000 6.9 1.0
21 0.623 0.246 0.250 7.4 -0.6
22 0.623 0.246 0.750 7.4 0.2
23 0.668 0.337 0.250 77.2 2.4
24 0.668 0.337 0.750 77.2 2.3
25 0.618 0.382 0.250 4.4 -0.4
26 0.618 0.382 0.750 4.4 0.1
27 0.688 0.092 0.500 6.4 1.1
28 0.688 0.595 0.000 6.8 1.0
29 0.764 0.382 0.250 5.1 -0.4
30 0.764 0.382 0.750 5.0 0.1
31 0.907 0.312 0.000 6.6 1.1
32 0.907 0.595 0.500 6.9 0.9
